data_7121005
loop_
_publ_author_name
'Dahl, E. W.'
'Dong, H. T.'
'Szymczak, N. K.'

_publ_section_title
;
 Phenylamino derivatives of tris(2-pyridylmethyl)amine: hydrogen-bonded
 peroxodicopper complexes
;
_journal_name_full 'Chemical Communications'
_journal_paper_doi 10.1039/C7CC08619A
_journal_year 2018
_chemical_formula_moiety 'C36 H33 Cl1 Cu1 N7'
_chemical_formula_sum 'C36 H33 Cl Cu N7'
_chemical_formula_weight 662.68
_space_group_crystal_system trigonal
_space_group_IT_number 148
_space_group_name_Hall '-R 3'
_space_group_name_H-M_alt 'R -3'
_symmetry_space_group_name_Hall '-R 3'
_symmetry_space_group_name_H-M 'R -3 :H'
_atom_sites_solution_hydrogens mixed
_atom_sites_solution_primary dual
_audit_creation_date 2017-10-30
_audit_creation_method
;
Olex2 1.2
(compiled Aug 10 2017 17:28:52 for OlexSys, GUI svn.r5381)
;
_audit_update_record
;
2017-11-07 deposited with the CCDC.
2017-12-08 downloaded from the CCDC.
;
_cell_angle_alpha 90
_cell_angle_beta 90
_cell_angle_gamma 120
_cell_formula_units_Z 6
_cell_length_a 13.2938(3)
_cell_length_b 13.2938(3)
_cell_length_c 31.3861(8)
_cell_measurement_reflns_used 6480
_cell_measurement_temperature 85
_cell_measurement_theta_max 68.9240
_cell_measurement_theta_min 4.0650
_cell_volume 4803.6(2)
_computing_molecular_graphics 'Olex2 (Dolomanov et al., 2009)'
_computing_publication_material 'Olex2 (Dolomanov et al., 2009)'
_computing_structure_refinement 'ShelXL (Sheldrick, 2015)'
_computing_structure_solution 'ShelXT (Sheldrick, 2015)'
_diffrn_ambient_temperature 85
_diffrn_measured_fraction_theta_full 1.000
_diffrn_measured_fraction_theta_max 0.991
_diffrn_measurement_device 'abstract diffractometer'
_diffrn_measurement_device_type 'dtrek-CrysAlisPro-abstract goniometer imported rigaku-d*trek images'
_diffrn_radiation_type CuK\a
_diffrn_radiation_wavelength 1.54184
_diffrn_reflns_av_R_equivalents 0.0568
_diffrn_reflns_av_unetI/netI 0.0221
_diffrn_reflns_Laue_measured_fraction_full 1.000
_diffrn_reflns_Laue_measured_fraction_max 0.991
_diffrn_reflns_limit_h_max 15
_diffrn_reflns_limit_h_min -16
_diffrn_reflns_limit_k_max 15
_diffrn_reflns_limit_k_min -15
_diffrn_reflns_limit_l_max 37
_diffrn_reflns_limit_l_min -37
_diffrn_reflns_number 23497
_diffrn_reflns_point_group_measured_fraction_full 1.000
_diffrn_reflns_point_group_measured_fraction_max 0.991
_diffrn_reflns_theta_full 67.684
_diffrn_reflns_theta_max 69.385
_diffrn_reflns_theta_min 4.090
_exptl_absorpt_coefficient_mu 2.021
_exptl_absorpt_correction_T_max 1.00000
_exptl_absorpt_correction_T_min 0.71582
_exptl_absorpt_correction_type multi-scan
_exptl_absorpt_process_details
;
CrysAlisPro 1.171.38.41 (Rigaku Oxford Diffraction, 2015)
Empirical absorption correction using spherical harmonics,
 implemented in SCALE3 ABSPACK scaling algorithm.
;
_exptl_crystal_colour yellow
_exptl_crystal_colour_primary yellow
_exptl_crystal_density_diffrn 1.374
_exptl_crystal_description plate
_exptl_crystal_F_000 2064
_exptl_crystal_size_max 0.08
_exptl_crystal_size_mid 0.07
_exptl_crystal_size_min 0.02
_refine_diff_density_max 0.745
_refine_diff_density_min -0.818
_refine_diff_density_rms 0.060
_refine_ls_extinction_method none
_refine_ls_goodness_of_fit_ref 1.063
_refine_ls_hydrogen_treatment mixed
_refine_ls_matrix_type full
_refine_ls_number_parameters 140
_refine_ls_number_reflns 1987
_refine_ls_number_restraints 0
_refine_ls_restrained_S_all 1.063
_refine_ls_R_factor_all 0.0676
_refine_ls_R_factor_gt 0.0603
_refine_ls_shift/su_max 0.001
_refine_ls_shift/su_mean 0.000
_refine_ls_structure_factor_coef Fsqd
_refine_ls_weighting_details 'w=1/[\s^2^(Fo^2^)+(0.0792P)^2^+13.7618P] where P=(Fo^2^+2Fc^2^)/3'
_refine_ls_weighting_scheme calc
_refine_ls_wR_factor_gt 0.1591
_refine_ls_wR_factor_ref 0.1667
_reflns_Friedel_coverage 0.000
_reflns_number_gt 1720
_reflns_number_total 1987
_reflns_threshold_expression 'I > 2\s(I)'
_cod_data_source_file c7cc08619a2.cif
_cod_data_source_block 1H
_cod_database_code 7121005
_shelx_shelxl_version_number 2016/6
_shelx_space_group_comment
;
The symmetry employed for this shelxl refinement is uniquely defined
by the following loop, which should always be used as a source of
symmetry information in preference to the above space-group names.
They are only intended as comments.
;
_shelx_estimated_absorpt_t_max 0.961
_shelx_estimated_absorpt_t_min 0.855
_oxdiff_exptl_absorpt_empirical_full_min 0.679
_oxdiff_exptl_absorpt_empirical_full_max 1.523
_oxdiff_exptl_absorpt_empirical_details
;
Empirical correction (ABSPACK) includes:
- Absorption correction using spherical harmonics
- Frame scaling
- Detector area scaling
;
_olex2_refinement_description
;
1. Fixed Uiso
 At 1.2 times of:
  All C(H) groups, All C(H,H) groups
2.a Secondary CH2 refined with riding coordinates:
 C1(H1A,H1B)
2.b Aromatic/amide H refined with riding coordinates:
 C3(H3A), C4(H4), C5(H5), C8(H8), C9(H9), C10(H10), C11(H11), C12(H12)
;
_olex2_submission_special_instructions 'No special instructions were received'

loop_
_space_group_symop_operation_xyz
'x, y, z'
'-y, x-y, z'
'-x+y, -x, z'
'x+2/3, y+1/3, z+1/3'
'-y+2/3, x-y+1/3, z+1/3'
'-x+y+2/3, -x+1/3, z+1/3'
'x+1/3, y+2/3, z+2/3'
'-y+1/3, x-y+2/3, z+2/3'
'-x+y+1/3, -x+2/3, z+2/3'
'-x, -y, -z'
'y, -x+y, -z'
'x-y, x, -z'
'-x+2/3, -y+1/3, -z+1/3'
'y+2/3, -x+y+1/3, -z+1/3'
'x-y+2/3, x+1/3, -z+1/3'
'-x+1/3, -y+2/3, -z+2/3'
'y+1/3, -x+y+2/3, -z+2/3'
'x-y+1/3, x+2/3, -z+2/3'

loop_
_atom_site_label
_atom_site_type_symbol
_atom_site_fract_x
_atom_site_fract_y
_atom_site_fract_z
_atom_site_U_iso_or_equiv
_atom_site_adp_type
_atom_site_occupancy
_atom_site_site_symmetry_order
_atom_site_calc_flag
_atom_site_refinement_flags_posn
_atom_site_refinement_flags_adp
_atom_site_refinement_flags_occupancy
Cu1 Cu 0.333333 0.666667 0.51121(3) 0.0689(4) Uani 1 3 d S T P
Cl1 Cl 0.333333 0.666667 0.43666(4) 0.0484(3) Uani 1 3 d S T P
N1 N 0.333333 0.666667 0.58296(13) 0.0446(9) Uani 1 3 d S T P
N2 N 0.3641(2) 0.5162(2) 0.53156(8) 0.0518(6) Uani 1 1 d . . .
N3 N 0.3193(3) 0.4217(3) 0.46737(9) 0.0564(7) Uani 1 1 d . . .
H3 H 0.336(4) 0.492(4) 0.4571(13) 0.073(12) Uiso 1 1 d . . .
C1 C 0.4165(3) 0.6321(3) 0.59606(10) 0.0566(8) Uani 1 1 d . . .
H1A H 0.408991 0.616666 0.626449 0.068 Uiso 1 1 calc R . .
H1B H 0.494608 0.695180 0.590602 0.068 Uiso 1 1 calc R . .
C2 C 0.3975(3) 0.5253(3) 0.57258(10) 0.0514(7) Uani 1 1 d . . .
C3 C 0.4155(3) 0.4437(3) 0.59253(12) 0.0627(9) Uani 1 1 d . . .
H3A H 0.432695 0.449618 0.621453 0.075 Uiso 1 1 calc R . .
C4 C 0.4075(3) 0.3530(3) 0.56876(12) 0.0646(9) Uani 1 1 d . . .
H4 H 0.421534 0.297966 0.581421 0.078 Uiso 1 1 calc R . .
C5 C 0.3789(3) 0.3438(3) 0.52666(11) 0.0566(8) Uani 1 1 d . . .
H5 H 0.376833 0.284825 0.510048 0.068 Uiso 1 1 calc R . .
C6 C 0.3527(3) 0.4247(3) 0.50887(10) 0.0492(7) Uani 1 1 d . . .
C7 C 0.2817(3) 0.3326(3) 0.43721(11) 0.0567(8) Uani 1 1 d . . .
C8 C 0.2299(3) 0.2159(3) 0.44720(15) 0.0734(10) Uani 1 1 d . . .
H8 H 0.220271 0.192569 0.475557 0.088 Uiso 1 1 calc R . .
C9 C 0.1919(4) 0.1329(4) 0.4147(2) 0.0988(17) Uani 1 1 d . . .
H9 H 0.159714 0.054740 0.421549 0.119 Uiso 1 1 calc R . .
C10 C 0.2018(5) 0.1664(6) 0.3726(2) 0.1050(18) Uani 1 1 d . . .
H10 H 0.175867 0.110968 0.351019 0.126 Uiso 1 1 calc R . .
C11 C 0.2499(4) 0.2810(5) 0.36283(15) 0.0898(14) Uani 1 1 d . . .
H11 H 0.255433 0.303596 0.334498 0.108 Uiso 1 1 calc R . .
C12 C 0.2907(3) 0.3641(4) 0.39456(12) 0.0688(10) Uani 1 1 d . . .
H12 H 0.324592 0.442204 0.387285 0.083 Uiso 1 1 calc R . .

loop_
_atom_site_aniso_label
_atom_site_aniso_U_11
_atom_site_aniso_U_22
_atom_site_aniso_U_33
_atom_site_aniso_U_23
_atom_site_aniso_U_13
_atom_site_aniso_U_12
Cu1 0.0794(5) 0.0794(5) 0.0479(5) 0.000 0.000 0.0397(2)
Cl1 0.0479(4) 0.0479(4) 0.0494(7) 0.000 0.000 0.0240(2)
N1 0.0431(13) 0.0431(13) 0.048(2) 0.000 0.000 0.0215(7)
N2 0.0595(16) 0.0498(14) 0.0541(14) 0.0024(11) -0.0003(12) 0.0334(13)
N3 0.0678(18) 0.0513(16) 0.0565(16) -0.0034(12) -0.0018(12) 0.0345(14)
C1 0.0590(19) 0.0613(19) 0.0536(17) 0.0018(14) -0.0047(14) 0.0331(16)
C2 0.0510(17) 0.0531(17) 0.0541(17) 0.0079(13) 0.0030(13) 0.0290(14)
C3 0.070(2) 0.064(2) 0.062(2) 0.0073(16) -0.0041(16) 0.0388(18)
C4 0.070(2) 0.056(2) 0.078(2) 0.0094(17) -0.0016(18) 0.0398(18)
C5 0.0535(18) 0.0476(17) 0.076(2) 0.0016(15) 0.0007(15) 0.0306(15)
C6 0.0455(16) 0.0458(16) 0.0596(18) 0.0017(13) 0.0028(13) 0.0253(13)
C7 0.0511(17) 0.061(2) 0.067(2) -0.0125(15) -0.0026(14) 0.0342(16)
C8 0.065(2) 0.061(2) 0.090(3) -0.0130(19) -0.0049(19) 0.0292(19)
C9 0.083(3) 0.070(3) 0.141(5) -0.040(3) -0.014(3) 0.036(2)
C10 0.101(4) 0.119(5) 0.108(4) -0.059(4) -0.023(3) 0.064(3)
C11 0.097(3) 0.124(4) 0.074(3) -0.033(3) -0.012(2) 0.074(3)
C12 0.069(2) 0.087(3) 0.065(2) -0.0159(19) -0.0036(17) 0.050(2)

loop_
_atom_type_symbol
_atom_type_description
_atom_type_scat_dispersion_real
_atom_type_scat_dispersion_imag
_atom_type_scat_source
C C 0.0181 0.0091 'International Tables Vol C Tables 4.2.6.8 and 6.1.1.4'
H H 0.0000 0.0000 'International Tables Vol C Tables 4.2.6.8 and 6.1.1.4'
Cl Cl 0.3639 0.7018 'International Tables Vol C Tables 4.2.6.8 and 6.1.1.4'
Cu Cu -1.9646 0.5888 'International Tables Vol C Tables 4.2.6.8 and 6.1.1.4'
N N 0.0311 0.0180 'International Tables Vol C Tables 4.2.6.8 and 6.1.1.4'

loop_
_geom_angle_atom_site_label_1
_geom_angle_atom_site_label_2
_geom_angle_atom_site_label_3
_geom_angle
_geom_angle_site_symmetry_1
_geom_angle_site_symmetry_3
N1 Cu1 Cl1 180.0 . .
N1 Cu1 N2 74.03(7) . .
N1 Cu1 N2 74.03(7) . 3_565
N1 Cu1 N2 74.03(7) . 2_665
N2 Cu1 Cl1 105.97(7) 3_565 .
N2 Cu1 Cl1 105.97(7) 2_665 .
N2 Cu1 Cl1 105.97(7) . .
N2 Cu1 N2 112.74(6) 3_565 .
N2 Cu1 N2 112.74(6) 2_665 .
N2 Cu1 N2 112.74(6) 3_565 2_665
C1 N1 Cu1 106.4(2) 2_665 .
C1 N1 Cu1 106.4(2) . .
C1 N1 Cu1 106.4(2) 3_565 .
C1 N1 C1 112.32(18) 2_665 3_565
C1 N1 C1 112.32(18) 2_665 .
C1 N1 C1 112.32(18) 3_565 .
C2 N2 Cu1 112.2(2) . .
C2 N2 C6 117.9(3) . .
C6 N2 Cu1 129.9(2) . .
C6 N3 H3 114(3) . .
C6 N3 C7 129.9(3) . .
C7 N3 H3 115(3) . .
N1 C1 H1A 109.3 . .
N1 C1 H1B 109.3 . .
N1 C1 C2 111.4(3) . .
H1A C1 H1B 108.0 . .
C2 C1 H1A 109.3 . .
C2 C1 H1B 109.3 . .
N2 C2 C1 116.4(3) . .
N2 C2 C3 123.0(3) . .
C3 C2 C1 120.6(3) . .
C2 C3 H3A 120.7 . .
C2 C3 C4 118.5(3) . .
C4 C3 H3A 120.7 . .
C3 C4 H4 120.0 . .
C5 C4 C3 120.0(3) . .
C5 C4 H4 120.0 . .
C4 C5 H5 120.6 . .
C4 C5 C6 118.8(3) . .
C6 C5 H5 120.6 . .
N2 C6 N3 114.6(3) . .
N2 C6 C5 121.4(3) . .
N3 C6 C5 123.9(3) . .
C8 C7 N3 124.3(4) . .
C8 C7 C12 118.4(3) . .
C12 C7 N3 117.1(3) . .
C7 C8 H8 120.0 . .
C7 C8 C9 120.1(5) . .
C9 C8 H8 120.0 . .
C8 C9 H9 119.8 . .
C10 C9 C8 120.4(5) . .
C10 C9 H9 119.8 . .
C9 C10 H10 120.3 . .
C11 C10 C9 119.4(4) . .
C11 C10 H10 120.3 . .
C10 C11 H11 119.6 . .
C10 C11 C12 120.7(5) . .
C12 C11 H11 119.6 . .
C7 C12 H12 119.6 . .
C11 C12 C7 120.9(4) . .
C11 C12 H12 119.6 . .

loop_
_geom_bond_atom_site_label_1
_geom_bond_atom_site_label_2
_geom_bond_distance
_geom_bond_site_symmetry_2
Cu1 Cl1 2.3398(14) .
Cu1 N1 2.252(4) .
Cu1 N2 2.323(2) 2_665
Cu1 N2 2.323(2) .
Cu1 N2 2.323(2) 3_565
N1 C1 1.453(3) 2_665
N1 C1 1.453(3) 3_565
N1 C1 1.453(3) .
N2 C2 1.347(4) .
N2 C6 1.351(4) .
N3 H3 0.90(4) .
N3 C6 1.370(4) .
N3 C7 1.399(4) .
C1 H1A 0.9700 .
C1 H1B 0.9700 .
C1 C2 1.505(5) .
C2 C3 1.373(5) .
C3 H3A 0.9300 .
C3 C4 1.376(5) .
C4 H4 0.9300 .
C4 C5 1.363(5) .
C5 H5 0.9300 .
C5 C6 1.402(4) .
C7 C8 1.383(5) .
C7 C12 1.390(5) .
C8 H8 0.9300 .
C8 C9 1.398(6) .
C9 H9 0.9300 .
C9 C10 1.381(8) .
C10 H10 0.9300 .
C10 C11 1.360(8) .
C11 H11 0.9300 .
C11 C12 1.382(6) .
C12 H12 0.9300 .
